data_4068891
loop_
_publ_author_name
'Brown, David H.'
'Nealon, Gareth L.'
'Simpson, Peter V.'
'Skelton, Brian W.'
'Wang, Zhisen'

_publ_section_title
;
 Silver and Palladium Complexes of a Bis(benzimidazolin-2-ylidene)pyridine
 Pincer Ligand
;
_journal_issue 6
_journal_name_full Organometallics
_journal_page_first 1965
_journal_paper_doi 10.1021/om801144m
_journal_volume 28
_journal_year 2009
_chemical_formula_moiety 'C54 H58 Ag2 N10, 2(C24 H20 B)'
_chemical_formula_sum 'C102 H98 Ag2 B2 N10'
_chemical_formula_weight 1701.26
_chemical_name_systematic
;
 ?
;
_space_group_IT_number 15
_symmetry_cell_setting monoclinic
_symmetry_space_group_name_Hall '-I 2ya'
_symmetry_space_group_name_H-M 'I 1 2/a 1'
_atom_sites_solution_hydrogens geom
_atom_sites_solution_primary direct
_atom_sites_solution_secondary difmap
_audit_creation_date 2008-09-03T10:37:20-00:00
_audit_creation_method 'WinGX routine CIF_UPDATE'
_cell_angle_alpha 90
_cell_angle_beta 104.162(4)
_cell_angle_gamma 90
_cell_formula_units_Z 4
_cell_length_a 24.0034(13)
_cell_length_b 17.3322(5)
_cell_length_c 20.4685(7)
_cell_measurement_reflns_used 5922
_cell_measurement_temperature 100(2)
_cell_measurement_theta_max 34.7468
_cell_measurement_theta_min 3.3951
_cell_volume 8256.7(6)
_computing_structure_refinement 'SHELXL-97 (Sheldrick, 1997)'
_diffrn_ambient_temperature 100(2)
_diffrn_measured_fraction_theta_full 0.999
_diffrn_measured_fraction_theta_max 0.947
_diffrn_measurement_device_type
;
 Oxford Diffraction Gemini diffractometer
;
_diffrn_measurement_method '\w scans'
_diffrn_radiation_monochromator graphite
_diffrn_radiation_type MoK\a
_diffrn_radiation_wavelength 0.71073
_diffrn_reflns_av_R_equivalents 0.0429
_diffrn_reflns_av_unetI/netI 0.0501
_diffrn_reflns_limit_h_max 31
_diffrn_reflns_limit_h_min -38
_diffrn_reflns_limit_k_max 24
_diffrn_reflns_limit_k_min -27
_diffrn_reflns_limit_l_max 32
_diffrn_reflns_limit_l_min -24
_diffrn_reflns_number 61107
_diffrn_reflns_theta_full 32.5
_diffrn_reflns_theta_max 34.88
_diffrn_reflns_theta_min 3.3
_exptl_absorpt_coefficient_mu .531
_exptl_absorpt_correction_T_max 1
_exptl_absorpt_correction_T_min 0.810
_exptl_absorpt_correction_type multi-scan
_exptl_absorpt_process_details
;
        CrysAlis RED, Oxford Diffraction Ltd.,
        Version 1.171.32.15 (release 10-01-2008 CrysAlis171 .NET)
        (compiled Jan 10 2008,16:37:18)
        Empirical absorption correction using spherical harmonics,
 implemented in SCALE3 ABSPACK scaling algorithm.
;
_exptl_crystal_colour colourless
_exptl_crystal_density_diffrn 1.369
_exptl_crystal_density_method 'not measured'
_exptl_crystal_description block
_exptl_crystal_F_000 3536
_exptl_crystal_size_max .41
_exptl_crystal_size_mid .33
_exptl_crystal_size_min .30
_refine_diff_density_max 2.022
_refine_diff_density_min -0.461
_refine_diff_density_rms 0.096
_refine_ls_extinction_method none
_refine_ls_goodness_of_fit_ref 0.957
_refine_ls_hydrogen_treatment constr
_refine_ls_matrix_type full
_refine_ls_number_parameters 525
_refine_ls_number_reflns 17061
_refine_ls_number_restraints 0
_refine_ls_restrained_S_all 0.957
_refine_ls_R_factor_all 0.0624
_refine_ls_R_factor_gt 0.0377
_refine_ls_shift/su_max 0.008
_refine_ls_shift/su_mean 0.001
_refine_ls_structure_factor_coef Fsqd
_refine_ls_weighting_details 'calc w=1/[\s^2^(Fo^2^)+(0.0604P)^2^+0.0000P] where P=(Fo^2^+2Fc^2^)/3'
_refine_ls_weighting_scheme calc
_refine_ls_wR_factor_gt 0.0928
_refine_ls_wR_factor_ref 0.1006
_reflns_number_gt 12189
_reflns_number_total 17061
_reflns_threshold_expression I>2sigma(I)
_cod_data_source_file om801144m_si_001.cif
_cod_data_source_block zwb002
_cod_original_sg_symbol_H-M I2/a
_cod_database_code 4068891

loop_
_symmetry_equiv_pos_as_xyz
'x, y, z'
'-x+1/2, y, -z'
'x+1/2, y+1/2, z+1/2'
'-x+1, y+1/2, -z+1/2'
'-x, -y, -z'
'x-1/2, -y, z'
'-x+1/2, -y+1/2, -z+1/2'
'x, -y+1/2, z+1/2'

loop_
_atom_site_label
_atom_site_type_symbol
_atom_site_fract_x
_atom_site_fract_y
_atom_site_fract_z
_atom_site_U_iso_or_equiv
_atom_site_adp_type
_atom_site_occupancy
_atom_site_symmetry_multiplicity
_atom_site_calc_flag
_atom_site_refinement_flags
Ag1 Ag 0.177448(5) 0.062167(6) 0.437441(5) 0.01494(3) Uani 1 1 d .
N11 N 0.17828(5) 0.23473(7) 0.39572(6) 0.0143(2) Uani 1 1 d .
C12 C 0.20051(6) 0.16356(8) 0.39514(7) 0.0136(2) Uani 1 1 d .
N13 N 0.24879(5) 0.17281(6) 0.37160(6) 0.0133(2) Uani 1 1 d .
C13A C 0.25751(6) 0.25095(8) 0.35842(7) 0.0129(2) Uani 1 1 d .
C14 C 0.30145(6) 0.28974(8) 0.33879(7) 0.0153(3) Uani 1 1 d .
H14 H 0.332 0.2629 0.3268 0.018 Uiso 1 1 calc R
C15 C 0.29850(7) 0.36979(8) 0.33764(8) 0.0185(3) Uani 1 1 d .
H15 H 0.3279 0.3984 0.3249 0.022 Uiso 1 1 calc R
C16 C 0.25315(7) 0.40938(9) 0.35491(8) 0.0195(3) Uani 1 1 d .
H16 H 0.2527 0.4642 0.3537 0.023 Uiso 1 1 calc R
C17 C 0.20907(7) 0.37070(8) 0.37359(8) 0.0176(3) Uani 1 1 d .
H17 H 0.1781 0.3975 0.3848 0.021 Uiso 1 1 calc R
C17A C 0.21235(6) 0.29029(8) 0.37515(7) 0.0138(2) Uani 1 1 d .
C1 C 0.12600(6) 0.25265(9) 0.41776(7) 0.0161(3) Uani 1 1 d .
H1A H 0.0992 0.2085 0.4072 0.019 Uiso 1 1 calc R
H1B H 0.1069 0.298 0.3925 0.019 Uiso 1 1 calc R
C2 C 0.13893(7) 0.26952(9) 0.49325(8) 0.0185(3) Uani 1 1 d .
H2A H 0.1733 0.3029 0.5061 0.022 Uiso 1 1 calc R
H2B H 0.1476 0.2205 0.5185 0.022 Uiso 1 1 calc R
C3 C 0.08856(7) 0.30930(9) 0.51278(8) 0.0205(3) Uani 1 1 d .
H3A H 0.0523 0.2838 0.4891 0.025 Uiso 1 1 calc R
H3B H 0.0927 0.303 0.5618 0.025 Uiso 1 1 calc R
C4 C 0.08472(9) 0.39457(10) 0.49568(10) 0.0303(4) Uani 1 1 d .
H4A H 0.1199 0.4205 0.5202 0.045 Uiso 1 1 calc R
H4B H 0.0516 0.4171 0.5087 0.045 Uiso 1 1 calc R
H4C H 0.0802 0.4012 0.4471 0.045 Uiso 1 1 calc R
C5 C 0.36049(6) -0.12028(9) 0.62736(7) 0.0159(3) Uani 1 1 d .
H5A H 0.3734 -0.0707 0.6501 0.019 Uiso 1 1 calc R
H5B H 0.3909 -0.1591 0.644 0.019 Uiso 1 1 calc R
C6 C 0.30547(7) -0.14574(9) 0.64457(8) 0.0183(3) Uani 1 1 d .
H6A H 0.2953 -0.1982 0.6264 0.022 Uiso 1 1 calc R
H6B H 0.274 -0.1105 0.6227 0.022 Uiso 1 1 calc R
C7 C 0.31074(8) -0.14634(10) 0.72048(8) 0.0223(3) Uani 1 1 d .
H7A H 0.2793 -0.1781 0.73 0.027 Uiso 1 1 calc R
H7B H 0.3476 -0.1708 0.7434 0.027 Uiso 1 1 calc R
C8 C 0.30804(9) -0.06569(10) 0.74937(9) 0.0277(4) Uani 1 1 d .
H8A H 0.3396 -0.0343 0.741 0.042 Uiso 1 1 calc R
H8B H 0.3116 -0.0693 0.798 0.042 Uiso 1 1 calc R
H8C H 0.2712 -0.0416 0.7276 0.042 Uiso 1 1 calc R
N21 N 0.29422(5) 0.05666(6) 0.41090(6) 0.0127(2) Uani 1 1 d .
C22 C 0.28547(6) 0.11078(8) 0.36304(7) 0.0127(2) Uani 1 1 d .
C23 C 0.30847(6) 0.10868(8) 0.30735(7) 0.0150(3) Uani 1 1 d .
H23 H 0.2996 0.1475 0.2736 0.018 Uiso 1 1 calc R
C24 C 0.34496(7) 0.04798(8) 0.30229(8) 0.0161(3) Uani 1 1 d .
H24 H 0.3616 0.0447 0.2648 0.019 Uiso 1 1 calc R
C25 C 0.35685(6) -0.00777(8) 0.35247(7) 0.0148(3) Uani 1 1 d .
H25 H 0.3831 -0.0485 0.3515 0.018 Uiso 1 1 calc R
C26 C 0.32891(6) -0.00169(8) 0.40426(7) 0.0129(2) Uani 1 1 d .
N31 N 0.35186(5) -0.11091(7) 0.55421(6) 0.0138(2) Uani 1 1 d .
C32 C 0.34180(6) -0.04277(8) 0.52207(7) 0.0135(2) Uani 1 1 d .
N33 N 0.33701(5) -0.05879(6) 0.45539(6) 0.0126(2) Uani 1 1 d .
C33A C 0.34227(6) -0.13833(8) 0.44530(7) 0.0128(2) Uani 1 1 d .
C34 C 0.33657(6) -0.18335(8) 0.38755(7) 0.0152(3) Uani 1 1 d .
H34 H 0.3302 -0.161 0.344 0.018 Uiso 1 1 calc R
C35 C 0.34073(6) -0.26255(8) 0.39718(8) 0.0168(3) Uani 1 1 d .
H35 H 0.3372 -0.2953 0.3592 0.02 Uiso 1 1 calc R
C36 C 0.34994(7) -0.29571(8) 0.46143(8) 0.0178(3) Uani 1 1 d .
H36 H 0.353 -0.3502 0.4658 0.021 Uiso 1 1 calc R
C37 C 0.35465(6) -0.25128(8) 0.51866(8) 0.0164(3) Uani 1 1 d .
H37 H 0.36 -0.2738 0.5621 0.02 Uiso 1 1 calc R
C37A C 0.35105(6) -0.17145(8) 0.50901(7) 0.0133(2) Uani 1 1 d .
B1 B 0.97615(7) 0.08962(10) 0.21944(9) 0.0152(3) Uani 1 1 d .
C111 C 0.98659(6) 0.08965(9) 0.30217(8) 0.0163(3) Uani 1 1 d .
C112 C 0.97290(7) 0.15498(9) 0.33661(8) 0.0174(3) Uani 1 1 d .
H112 H 0.9571 0.1989 0.3109 0.021 Uiso 1 1 calc R
C113 C 0.98134(7) 0.15823(10) 0.40609(8) 0.0211(3) Uani 1 1 d .
H113 H 0.9708 0.2033 0.4265 0.025 Uiso 1 1 calc R
C114 C 1.00515(7) 0.09585(11) 0.44597(9) 0.0256(3) Uani 1 1 d .
H114 H 1.0109 0.0976 0.4935 0.031 Uiso 1 1 calc R
C115 C 1.02020(7) 0.03121(11) 0.41464(9) 0.0258(3) Uani 1 1 d .
H115 H 1.0369 -0.0118 0.441 0.031 Uiso 1 1 calc R
C116 C 1.01110(7) 0.02841(9) 0.34468(8) 0.0208(3) Uani 1 1 d .
H116 H 1.022 -0.0169 0.3248 0.025 Uiso 1 1 calc R
C121 C 0.90674(6) 0.09018(8) 0.18127(8) 0.0156(3) Uani 1 1 d .
C122 C 0.86480(7) 0.13113(9) 0.20464(8) 0.0195(3) Uani 1 1 d .
H122 H 0.8759 0.1561 0.2472 0.023 Uiso 1 1 calc R
C123 C 0.80767(7) 0.13667(10) 0.16804(9) 0.0231(3) Uani 1 1 d .
H123 H 0.781 0.1652 0.1859 0.028 Uiso 1 1 calc R
C124 C 0.78949(7) 0.10087(9) 0.10584(9) 0.0238(3) Uani 1 1 d .
H124 H 0.7506 0.1046 0.0809 0.029 Uiso 1 1 calc R
C125 C 0.82913(7) 0.05965(9) 0.08080(9) 0.0216(3) Uani 1 1 d .
H125 H 0.8175 0.0347 0.0383 0.026 Uiso 1 1 calc R
C126 C 0.88614(7) 0.05462(8) 0.11779(9) 0.0187(3) Uani 1 1 d .
H126 H 0.9124 0.0259 0.0994 0.022 Uiso 1 1 calc R
C131 C 1.00397(6) 0.16925(8) 0.19714(8) 0.0154(3) Uani 1 1 d .
C132 C 1.05272(7) 0.20531(9) 0.23785(8) 0.0197(3) Uani 1 1 d .
H132 H 1.0714 0.1818 0.2794 0.024 Uiso 1 1 calc R
C133 C 1.07462(7) 0.27429(10) 0.21944(9) 0.0231(3) Uani 1 1 d .
H133 H 1.1073 0.2972 0.2487 0.028 Uiso 1 1 calc R
C134 C 1.04920(7) 0.30964(9) 0.15889(9) 0.0224(3) Uani 1 1 d .
H134 H 1.0634 0.3574 0.1469 0.027 Uiso 1 1 calc R
C135 C 1.00252(7) 0.27410(9) 0.11594(9) 0.0230(3) Uani 1 1 d .
H135 H 0.9852 0.2967 0.0736 0.028 Uiso 1 1 calc R
C136 C 0.98110(7) 0.20512(9) 0.13513(9) 0.0205(3) Uani 1 1 d .
H136 H 0.9495 0.1814 0.1046 0.025 Uiso 1 1 calc R
C141 C 1.00445(6) 0.01380(8) 0.19220(8) 0.0162(3) Uani 1 1 d .
C142 C 0.98715(7) -0.06143(8) 0.20465(9) 0.0200(3) Uani 1 1 d .
H142 H 0.9601 -0.0673 0.2313 0.024 Uiso 1 1 calc R
C143 C 1.00771(7) -0.12728(9) 0.17988(9) 0.0230(3) Uani 1 1 d .
H143 H 0.9956 -0.1768 0.1907 0.028 Uiso 1 1 calc R
C144 C 1.04600(7) -0.12048(10) 0.13928(10) 0.0264(4) Uani 1 1 d .
H144 H 1.0599 -0.1651 0.1215 0.032 Uiso 1 1 calc R
C145 C 1.06362(8) -0.04776(10) 0.12499(10) 0.0249(3) Uani 1 1 d .
H145 H 1.0895 -0.0425 0.0968 0.03 Uiso 1 1 calc R
C146 C 1.04363(7) 0.01819(9) 0.15161(8) 0.0194(3) Uani 1 1 d .
H146 H 1.057 0.0674 0.1418 0.023 Uiso 1 1 calc R

loop_
_atom_site_aniso_label
_atom_site_aniso_U_11
_atom_site_aniso_U_22
_atom_site_aniso_U_33
_atom_site_aniso_U_23
_atom_site_aniso_U_13
_atom_site_aniso_U_12
Ag1 0.01822(6) 0.01189(5) 0.01633(5) 0.00160(4) 0.00739(4) -0.00044(4)
N11 0.0163(6) 0.0128(5) 0.0146(5) 0.0013(4) 0.0054(5) 0.0019(4)
C12 0.0158(6) 0.0136(6) 0.0121(6) 0.0003(5) 0.0046(5) 0.0009(5)
N13 0.0157(5) 0.0096(5) 0.0150(5) 0.0010(4) 0.0047(4) 0.0006(4)
C13A 0.0158(6) 0.0104(5) 0.0121(6) 0.0002(4) 0.0026(5) 0.0003(5)
C14 0.0173(6) 0.0138(6) 0.0156(6) 0.0008(5) 0.0053(5) 0.0013(5)
C15 0.0225(7) 0.0136(6) 0.0198(7) 0.0010(5) 0.0060(6) -0.0027(5)
C16 0.0287(8) 0.0115(6) 0.0195(7) 0.0008(5) 0.0080(6) -0.0001(6)
C17 0.0224(7) 0.0140(6) 0.0162(7) 0.0000(5) 0.0046(6) 0.0031(5)
C17A 0.0150(6) 0.0137(6) 0.0125(6) 0.0002(5) 0.0034(5) 0.0003(5)
C1 0.0142(6) 0.0184(6) 0.0166(7) 0.0011(5) 0.0053(5) 0.0039(5)
C2 0.0180(7) 0.0237(7) 0.0147(7) 0.0014(5) 0.0056(5) 0.0040(6)
C3 0.0192(7) 0.0262(8) 0.0177(7) -0.0022(6) 0.0074(6) 0.0005(6)
C4 0.0369(10) 0.0251(8) 0.0295(9) -0.0041(7) 0.0094(8) 0.0078(7)
C5 0.0173(7) 0.0183(6) 0.0117(6) 0.0012(5) 0.0031(5) 0.0017(5)
C6 0.0191(7) 0.0223(7) 0.0148(7) 0.0008(5) 0.0065(6) -0.0014(6)
C7 0.0254(8) 0.0256(8) 0.0179(7) 0.0026(6) 0.0094(6) -0.0001(6)
C8 0.0334(9) 0.0290(9) 0.0219(8) -0.0047(7) 0.0088(7) 0.0021(7)
N21 0.0136(5) 0.0115(5) 0.0135(5) 0.0007(4) 0.0043(4) 0.0016(4)
C22 0.0139(6) 0.0104(5) 0.0137(6) -0.0004(5) 0.0032(5) 0.0007(5)
C23 0.0183(7) 0.0125(6) 0.0151(6) 0.0009(5) 0.0058(5) -0.0001(5)
C24 0.0178(7) 0.0161(6) 0.0165(7) -0.0002(5) 0.0084(5) -0.0018(5)
C25 0.0157(6) 0.0127(6) 0.0178(7) 0.0007(5) 0.0078(5) 0.0013(5)
C26 0.0136(6) 0.0117(6) 0.0140(6) 0.0008(5) 0.0042(5) -0.0002(5)
N31 0.0149(5) 0.0138(5) 0.0133(5) 0.0002(4) 0.0044(4) 0.0010(4)
C32 0.0125(6) 0.0142(6) 0.0146(6) -0.0002(5) 0.0048(5) 0.0012(5)
N33 0.0149(5) 0.0099(5) 0.0138(5) 0.0005(4) 0.0049(4) 0.0015(4)
C33A 0.0128(6) 0.0110(6) 0.0153(6) 0.0003(5) 0.0045(5) 0.0013(5)
C34 0.0145(6) 0.0168(6) 0.0150(6) -0.0006(5) 0.0051(5) 0.0012(5)
C35 0.0164(6) 0.0148(6) 0.0197(7) -0.0031(5) 0.0052(5) 0.0009(5)
C36 0.0182(7) 0.0124(6) 0.0232(7) 0.0001(5) 0.0060(6) 0.0007(5)
C37 0.0160(6) 0.0139(6) 0.0192(7) 0.0028(5) 0.0038(5) 0.0015(5)
C37A 0.0127(6) 0.0127(6) 0.0145(6) -0.0002(5) 0.0036(5) 0.0014(5)
B1 0.0133(7) 0.0142(7) 0.0192(8) 0.0016(6) 0.0062(6) 0.0013(5)
C111 0.0138(6) 0.0167(6) 0.0190(7) 0.0006(5) 0.0051(5) -0.0010(5)
C112 0.0169(7) 0.0162(6) 0.0202(7) 0.0011(5) 0.0065(6) -0.0021(5)
C113 0.0188(7) 0.0247(7) 0.0207(7) -0.0036(6) 0.0063(6) -0.0049(6)
C114 0.0205(8) 0.0371(10) 0.0192(8) 0.0018(7) 0.0050(6) -0.0035(7)
C115 0.0206(8) 0.0318(9) 0.0247(8) 0.0093(7) 0.0049(6) 0.0052(7)
C116 0.0181(7) 0.0215(7) 0.0238(8) 0.0046(6) 0.0074(6) 0.0034(6)
C121 0.0164(6) 0.0110(6) 0.0210(7) 0.0031(5) 0.0074(5) -0.0013(5)
C122 0.0176(7) 0.0206(7) 0.0218(7) 0.0014(6) 0.0077(6) 0.0008(5)
C123 0.0161(7) 0.0238(8) 0.0308(9) 0.0052(6) 0.0086(6) 0.0026(6)
C124 0.0151(7) 0.0220(7) 0.0316(9) 0.0069(6) 0.0008(6) -0.0020(6)
C125 0.0208(7) 0.0155(7) 0.0262(8) 0.0015(6) 0.0010(6) -0.0039(6)
C126 0.0182(7) 0.0139(6) 0.0233(7) -0.0008(5) 0.0038(6) -0.0005(5)
C131 0.0147(6) 0.0144(6) 0.0184(7) -0.0010(5) 0.0062(5) 0.0006(5)
C132 0.0204(7) 0.0222(7) 0.0181(7) -0.0013(6) 0.0079(6) -0.0039(6)
C133 0.0228(8) 0.0263(8) 0.0230(8) -0.0071(6) 0.0110(6) -0.0120(6)
C134 0.0238(8) 0.0174(7) 0.0301(8) -0.0004(6) 0.0146(7) -0.0039(6)
C135 0.0188(7) 0.0204(7) 0.0306(9) 0.0079(6) 0.0074(6) 0.0009(6)
C136 0.0161(7) 0.0190(7) 0.0256(8) 0.0042(6) 0.0037(6) -0.0014(5)
C141 0.0138(6) 0.0147(6) 0.0202(7) 0.0013(5) 0.0043(5) 0.0016(5)
C142 0.0177(7) 0.0161(6) 0.0273(8) 0.0010(6) 0.0076(6) 0.0020(5)
C143 0.0203(7) 0.0140(6) 0.0348(9) -0.0018(6) 0.0070(7) 0.0019(6)
C144 0.0223(8) 0.0219(8) 0.0353(9) -0.0086(7) 0.0076(7) 0.0056(6)
C145 0.0217(8) 0.0252(8) 0.0309(9) -0.0037(7) 0.0128(7) 0.0030(6)
C146 0.0180(7) 0.0179(7) 0.0236(8) 0.0005(6) 0.0075(6) 0.0011(5)

loop_
_atom_type_symbol
_atom_type_description
_atom_type_scat_dispersion_real
_atom_type_scat_dispersion_imag
_atom_type_scat_source
C C 0.0033 0.0016 'International Tables Vol C Tables 4.2.6.8 and 6.1.1.4'
H H 0 0 'International Tables Vol C Tables 4.2.6.8 and 6.1.1.4'
N N 0.0061 0.0033 'International Tables Vol C Tables 4.2.6.8 and 6.1.1.4'
Ag Ag -0.8971 1.1015 'International Tables Vol C Tables 4.2.6.8 and 6.1.1.4'
B B 0.0013 0.0007 'International Tables Vol C Tables 4.2.6.8 and 6.1.1.4'

loop_
_geom_angle_atom_site_label_1
_geom_angle_atom_site_label_2
_geom_angle_atom_site_label_3
_geom_angle
_geom_angle_site_symmetry_3
C12 Ag1 C32 176.63(6) 2_556
C12 N11 C17A 111.57(12) .
C12 N11 C1 124.60(12) .
C17A N11 C1 123.79(12) .
N11 C12 N13 105.51(12) .
N11 C12 Ag1 128.38(11) .
N13 C12 Ag1 125.20(10) .
C12 N13 C13A 111.02(12) .
C12 N13 C22 123.76(12) .
C13A N13 C22 125.21(12) .
C14 C13A C17A 121.70(12) .
C14 C13A N13 132.85(13) .
C17A C13A N13 105.25(12) .
C15 C14 C13A 116.67(14) .
C15 C14 H14 121.7 .
C13A C14 H14 121.7 .
C14 C15 C16 121.58(14) .
C14 C15 H15 119.2 .
C16 C15 H15 119.2 .
C17 C16 C15 121.71(14) .
C17 C16 H16 119.1 .
C15 C16 H16 119.1 .
C16 C17 C17A 116.59(14) .
C16 C17 H17 121.7 .
C17A C17 H17 121.7 .
C13A C17A N11 106.60(12) .
C13A C17A C17 121.76(14) .
N11 C17A C17 131.51(14) .
N11 C1 C2 111.97(12) .
N11 C1 H1A 109.2 .
C2 C1 H1A 109.2 .
N11 C1 H1B 109.2 .
C2 C1 H1B 109.2 .
H1A C1 H1B 107.9 .
C1 C2 C3 111.91(13) .
C1 C2 H2A 109.2 .
C3 C2 H2A 109.2 .
C1 C2 H2B 109.2 .
C3 C2 H2B 109.2 .
H2A C2 H2B 107.9 .
C4 C3 C2 112.75(14) .
C4 C3 H3A 109 .
C2 C3 H3A 109 .
C4 C3 H3B 109 .
C2 C3 H3B 109 .
H3A C3 H3B 107.8 .
C3 C4 H4A 109.5 .
C3 C4 H4B 109.5 .
H4A C4 H4B 109.5 .
C3 C4 H4C 109.5 .
H4A C4 H4C 109.5 .
H4B C4 H4C 109.5 .
N31 C5 C6 110.85(12) .
N31 C5 H5A 109.5 .
C6 C5 H5A 109.5 .
N31 C5 H5B 109.5 .
C6 C5 H5B 109.5 .
H5A C5 H5B 108.1 .
C5 C6 C7 112.26(13) .
C5 C6 H6A 109.2 .
C7 C6 H6A 109.2 .
C5 C6 H6B 109.2 .
C7 C6 H6B 109.2 .
H6A C6 H6B 107.9 .
C8 C7 C6 112.78(14) .
C8 C7 H7A 109 .
C6 C7 H7A 109 .
C8 C7 H7B 109 .
C6 C7 H7B 109 .
H7A C7 H7B 107.8 .
C7 C8 H8A 109.5 .
C7 C8 H8B 109.5 .
H8A C8 H8B 109.5 .
C7 C8 H8C 109.5 .
H8A C8 H8C 109.5 .
H8B C8 H8C 109.5 .
C22 N21 C26 116.52(12) .
N21 C22 C23 124.28(13) .
N21 C22 N13 115.48(12) .
C23 C22 N13 120.23(12) .
C22 C23 C24 117.87(13) .
C22 C23 H23 121.1 .
C24 C23 H23 121.1 .
C23 C24 C25 119.43(14) .
C23 C24 H24 120.3 .
C25 C24 H24 120.3 .
C24 C25 C26 117.46(13) .
C24 C25 H25 121.3 .
C26 C25 H25 121.3 .
N21 C26 C25 124.27(13) .
N21 C26 N33 115.39(12) .
C25 C26 N33 120.33(12) .
C32 N31 C37A 111.36(12) .
C32 N31 C5 124.00(12) .
C37A N31 C5 124.60(12) .
N31 C32 N33 105.71(12) .
N31 C32 Ag1 126.80(11) 2_556
N33 C32 Ag1 126.64(10) 2_556
C32 N33 C33A 110.91(12) .
C32 N33 C26 123.82(11) .
C33A N33 C26 125.26(12) .
C37A C33A C34 121.59(13) .
C37A C33A N33 105.38(12) .
C34 C33A N33 132.86(13) .
C35 C34 C33A 116.39(14) .
C35 C34 H34 121.8 .
C33A C34 H34 121.8 .
C34 C35 C36 121.89(14) .
C34 C35 H35 119.1 .
C36 C35 H35 119.1 .
C37 C36 C35 121.84(13) .
C37 C36 H36 119.1 .
C35 C36 H36 119.1 .
C36 C37 C37A 116.24(14) .
C36 C37 H37 121.9 .
C37A C37 H37 121.9 .
C33A C37A N31 106.56(12) .
C33A C37A C37 122.03(13) .
N31 C37A C37 131.33(14) .
C141 B1 C131 110.37(12) .
C141 B1 C111 112.21(12) .
C131 B1 C111 108.32(12) .
C141 B1 C121 107.26(12) .
C131 B1 C121 107.07(12) .
C111 B1 C121 111.50(12) .
C116 C111 C112 114.13(14) .
C116 C111 B1 124.75(14) .
C112 C111 B1 121.09(13) .
C113 C112 C111 123.36(15) .
C113 C112 H112 118.3 .
C111 C112 H112 118.3 .
C112 C113 C114 120.40(16) .
C112 C113 H113 119.8 .
C114 C113 H113 119.8 .
C115 C114 C113 118.33(16) .
C115 C114 H114 120.8 .
C113 C114 H114 120.8 .
C114 C115 C116 120.74(16) .
C114 C115 H115 119.6 .
C116 C115 H115 119.6 .
C115 C116 C111 123.04(16) .
C115 C116 H116 118.5 .
C111 C116 H116 118.5 .
C122 C121 C126 114.44(14) .
C122 C121 B1 124.22(14) .
C126 C121 B1 121.06(13) .
C123 C122 C121 122.87(16) .
C123 C122 H122 118.6 .
C121 C122 H122 118.6 .
C124 C123 C122 120.59(16) .
C124 C123 H123 119.7 .
C122 C123 H123 119.7 .
C125 C124 C123 118.70(15) .
C125 C124 H124 120.7 .
C123 C124 H124 120.7 .
C124 C125 C126 120.19(16) .
C124 C125 H125 119.9 .
C126 C125 H125 119.9 .
C125 C126 C121 123.21(15) .
C125 C126 H126 118.4 .
C121 C126 H126 118.4 .
C136 C131 C132 115.16(14) .
C136 C131 B1 121.90(13) .
C132 C131 B1 122.93(13) .
C133 C132 C131 122.34(15) .
C133 C132 H132 118.8 .
C131 C132 H132 118.8 .
C134 C133 C132 120.60(15) .
C134 C133 H133 119.7 .
C132 C133 H133 119.7 .
C133 C134 C135 118.81(15) .
C133 C134 H134 120.6 .
C135 C134 H134 120.6 .
C134 C135 C136 119.87(16) .
C134 C135 H135 120.1 .
C136 C135 H135 120.1 .
C135 C136 C131 123.11(15) .
C135 C136 H136 118.4 .
C131 C136 H136 118.4 .
C146 C141 C142 115.30(14) .
C146 C141 B1 123.54(13) .
C142 C141 B1 121.01(14) .
C143 C142 C141 123.20(16) .
C143 C142 H142 118.4 .
C141 C142 H142 118.4 .
C144 C143 C142 119.75(16) .
C144 C143 H143 120.1 .
C142 C143 H143 120.1 .
C145 C144 C143 119.08(15) .
C145 C144 H144 120.5 .
C143 C144 H144 120.5 .
C144 C145 C146 120.65(16) .
C144 C145 H145 119.7 .
C146 C145 H145 119.7 .
C145 C146 C141 122.00(15) .
C145 C146 H146 119 .
C141 C146 H146 119 .

loop_
_geom_bond_atom_site_label_1
_geom_bond_atom_site_label_2
_geom_bond_distance
_geom_bond_site_symmetry_2
Ag1 C12 2.0926(14) .
Ag1 C32 2.0966(14) 2_556
N11 C12 1.3452(18) .
N11 C17A 1.3936(19) .
N11 C1 1.4669(19) .
C12 N13 1.3691(19) .
N13 C13A 1.4065(17) .
N13 C22 1.4273(18) .
C13A C14 1.390(2) .
C13A C17A 1.392(2) .
C14 C15 1.389(2) .
C14 H14 0.95 .
C15 C16 1.403(2) .
C15 H15 0.95 .
C16 C17 1.383(2) .
C16 H16 0.95 .
C17 C17A 1.396(2) .
C17 H17 0.95 .
C1 C2 1.528(2) .
C1 H1A 0.99 .
C1 H1B 0.99 .
C2 C3 1.528(2) .
C2 H2A 0.99 .
C2 H2B 0.99 .
C3 C4 1.516(2) .
C3 H3A 0.99 .
C3 H3B 0.99 .
C4 H4A 0.98 .
C4 H4B 0.98 .
C4 H4C 0.98 .
C5 N31 1.4695(18) .
C5 C6 1.513(2) .
C5 H5A 0.99 .
C5 H5B 0.99 .
C6 C7 1.528(2) .
C6 H6A 0.99 .
C6 H6B 0.99 .
C7 C8 1.525(2) .
C7 H7A 0.99 .
C7 H7B 0.99 .
C8 H8A 0.98 .
C8 H8B 0.98 .
C8 H8C 0.98 .
N21 C22 1.3352(18) .
N21 C26 1.3379(18) .
C22 C23 1.383(2) .
C23 C24 1.389(2) .
C23 H23 0.95 .
C24 C25 1.388(2) .
C24 H24 0.95 .
C25 C26 1.390(2) .
C25 H25 0.95 .
C26 N33 1.4188(18) .
N31 C32 1.3447(18) .
N31 C37A 1.3959(18) .
C32 N33 1.3697(19) .
C32 Ag1 2.0966(14) 2_556
N33 C33A 1.4043(17) .
C33A C37A 1.393(2) .
C33A C34 1.395(2) .
C34 C35 1.387(2) .
C34 H34 0.95 .
C35 C36 1.402(2) .
C35 H35 0.95 .
C36 C37 1.383(2) .
C36 H36 0.95 .
C37 C37A 1.3972(19) .
C37 H37 0.95 .
B1 C141 1.638(2) .
B1 C131 1.646(2) .
B1 C111 1.650(2) .
B1 C121 1.658(2) .
C111 C116 1.407(2) .
C111 C112 1.414(2) .
C112 C113 1.388(2) .
C112 H112 0.95 .
C113 C114 1.391(2) .
C113 H113 0.95 .
C114 C115 1.382(3) .
C114 H114 0.95 .
C115 C116 1.396(2) .
C115 H115 0.95 .
C116 H116 0.95 .
C121 C122 1.408(2) .
C121 C126 1.413(2) .
C122 C123 1.396(2) .
C122 H122 0.95 .
C123 C124 1.387(3) .
C123 H123 0.95 .
C124 C125 1.385(2) .
C124 H124 0.95 .
C125 C126 1.395(2) .
C125 H125 0.95 .
C126 H126 0.95 .
C131 C136 1.399(2) .
C131 C132 1.406(2) .
C132 C133 1.395(2) .
C132 H132 0.95 .
C133 C134 1.383(2) .
C133 H133 0.95 .
C134 C135 1.388(2) .
C134 H134 0.95 .
C135 C136 1.395(2) .
C135 H135 0.95 .
C136 H136 0.95 .
C141 C146 1.401(2) .
C141 C142 1.410(2) .
C142 C143 1.388(2) .
C142 H142 0.95 .
C143 C144 1.387(3) .
C143 H143 0.95 .
C144 C145 1.383(2) .
C144 H144 0.95 .
C145 C146 1.401(2) .
C145 H145 0.95 .
C146 H146 0.95 .
